data_2018216
loop_
_publ_author_name
'B\"ohle, Tony'
'Eissmann, Frank'
'Seichter, Wilhelm'
'Weber, Edwin'
'Mertens, Florian O. R. L.'

_publ_section_title
;
 Little change but great effect: varying supramolecular interactions in
 2,5-dimethoxyterephthalic acid and 2,5-diethoxyterephthalic acid
;
_journal_coeditor_code EG3074
_journal_issue 9
_journal_name_full 'Acta Crystallographica Section C'
_journal_page_first o350
_journal_page_last o353
_journal_paper_doi 10.1107/S0108270111030538
_journal_volume 67
_journal_year 2011
_chemical_formula_iupac 'C12 H14 O6'
_chemical_formula_moiety 'C12 H14 O6'
_chemical_formula_sum 'C12 H14 O6'
_chemical_formula_weight 254.23
_chemical_name_common '2,5-diethoxyterephthalic acid'
_chemical_name_systematic '2,5-diethoxyterephthalic acid'
_space_group_IT_number 14
_symmetry_cell_setting monoclinic
_symmetry_space_group_name_Hall '-P 2yn'
_symmetry_space_group_name_H-M 'P 1 21/n 1'
_atom_sites_solution_hydrogens geom
_atom_sites_solution_primary direct
_atom_sites_solution_secondary difmap
_audit_creation_method SHELXL97
_cell_angle_alpha 90.00
_cell_angle_beta 98.8290(10)
_cell_angle_gamma 90.00
_cell_formula_units_Z 2
_cell_length_a 3.9796(2)
_cell_length_b 15.7498(7)
_cell_length_c 9.3833(4)
_cell_measurement_reflns_used 2381
_cell_measurement_temperature 153(2)
_cell_measurement_theta_max 32.08
_cell_measurement_theta_min 2.55
_cell_volume 581.16(5)
_computing_cell_refinement 'SAINT (Bruker, 2007)'
_computing_data_collection 'APEX2 (Bruker, 2007)'
_computing_data_reduction 'SAINT (Bruker, 2007)'
_computing_molecular_graphics
;
SHELXTL (Sheldrick, 2008) and DIAMOND (Brandenburg, 2006)
;
_computing_publication_material
;
SHELXTL (Sheldrick, 2008) and PLATON (Spek, 2009)
;
_computing_structure_refinement 'SHELXL97 (Sheldrick, 2008)'
_computing_structure_solution 'SHELXS97 (Sheldrick, 2008)'
_diffrn_ambient_temperature 153(2)
_diffrn_measured_fraction_theta_full 1.000
_diffrn_measured_fraction_theta_max 1.000
_diffrn_measurement_device_type 'Bruker Kappa APEXII CCD area-detector'
_diffrn_measurement_method '\f and \w'
_diffrn_radiation_monochromator graphite
_diffrn_radiation_source 'fine-focus sealed tube'
_diffrn_radiation_type MoK\a
_diffrn_radiation_wavelength 0.71073
_diffrn_reflns_av_R_equivalents 0.0304
_diffrn_reflns_av_sigmaI/netI 0.0243
_diffrn_reflns_limit_h_max 5
_diffrn_reflns_limit_h_min -5
_diffrn_reflns_limit_k_max 20
_diffrn_reflns_limit_k_min -20
_diffrn_reflns_limit_l_max 12
_diffrn_reflns_limit_l_min -11
_diffrn_reflns_number 5854
_diffrn_reflns_theta_full 27.49
_diffrn_reflns_theta_max 27.49
_diffrn_reflns_theta_min 2.55
_exptl_absorpt_coefficient_mu 0.118
_exptl_absorpt_correction_T_max 0.9953
_exptl_absorpt_correction_T_min 0.9261
_exptl_absorpt_correction_type multi-scan
_exptl_absorpt_process_details '(SADABS; Bruker, 2007)'
_exptl_crystal_colour colourless
_exptl_crystal_density_diffrn 1.453
_exptl_crystal_density_method 'not measured'
_exptl_crystal_description prism
_exptl_crystal_F_000 268
_exptl_crystal_size_max 0.25
_exptl_crystal_size_mid 0.22
_exptl_crystal_size_min 0.04
_refine_diff_density_max 0.333
_refine_diff_density_min -0.186
_refine_ls_extinction_method none
_refine_ls_goodness_of_fit_ref 1.055
_refine_ls_hydrogen_treatment constr
_refine_ls_matrix_type full
_refine_ls_number_parameters 84
_refine_ls_number_reflns 1331
_refine_ls_number_restraints 0
_refine_ls_restrained_S_all 1.055
_refine_ls_R_factor_all 0.0406
_refine_ls_R_factor_gt 0.0333
_refine_ls_shift/su_max 0.000
_refine_ls_shift/su_mean 0.000
_refine_ls_structure_factor_coef Fsqd
_refine_ls_weighting_details 'calc w = 1/[\s^2^(Fo^2^)+(0.0409P)^2^+0.1852P] where P=(Fo^2^+2Fc^2^)/3'
_refine_ls_weighting_scheme calc
_refine_ls_wR_factor_gt 0.0856
_refine_ls_wR_factor_ref 0.0890
_reflns_number_gt 1134
_reflns_number_total 1331
_reflns_threshold_expression I>2\s(I)
_cod_data_source_file eg3074.cif
_cod_data_source_block II
_cod_original_sg_symbol_H-M 'P 21/n'
_cod_database_code 2018216
_cod_database_fobs_code 2018216

loop_
_symmetry_equiv_pos_as_xyz
'x, y, z'
'-x+1/2, y+1/2, -z+1/2'
'-x, -y, -z'
'x-1/2, -y-1/2, z-1/2'

loop_
_atom_site_type_symbol
_atom_site_label
_atom_site_fract_x
_atom_site_fract_y
_atom_site_fract_z
_atom_site_U_iso_or_equiv
_atom_site_adp_type
_atom_site_calc_flag
_atom_site_refinement_flags
_atom_site_occupancy
_atom_site_symmetry_multiplicity
C C1 0.1214(3) 0.99431(7) 0.14813(11) 0.0145(2) Uani d . 1 1
C C2 -0.0960(3) 0.93081(7) 0.08127(11) 0.0148(2) Uani d . 1 1
C C3 0.2113(3) 1.06213(7) 0.06613(11) 0.0153(2) Uani d . 1 1
H H3 0.3564 1.1051 0.1125 0.018 Uiso calc R 1 1
C C4 0.2796(3) 0.99516(7) 0.30367(11) 0.0160(2) Uani d . 1 1
C C5 -0.3844(3) 0.79762(7) 0.09155(12) 0.0188(3) Uani d . 1 1
H H5A -0.2549 0.7684 0.0239 0.023 Uiso calc R 1 1
H H5B -0.5990 0.8195 0.0364 0.023 Uiso calc R 1 1
C C6 -0.4582(3) 0.73731(8) 0.20738(14) 0.0265(3) Uani d . 1 1
H H6A -0.2439 0.7154 0.2598 0.040 Uiso calc R 1 1
H H6B -0.5966 0.6900 0.1632 0.040 Uiso calc R 1 1
H H6C -0.5824 0.7673 0.2745 0.040 Uiso calc R 1 1
O O1 0.1948(2) 0.93361(6) 0.38440(8) 0.0266(2) Uani d . 1 1
H H1 0.3045 0.9383 0.4680 0.040 Uiso calc R 1 1
O O2 0.4790(2) 1.05162(5) 0.34978(8) 0.0250(2) Uani d . 1 1
O O3 -0.1877(2) 0.86600(5) 0.16307(8) 0.0199(2) Uani d . 1 1

loop_
_atom_site_aniso_label
_atom_site_aniso_U_11
_atom_site_aniso_U_22
_atom_site_aniso_U_33
_atom_site_aniso_U_12
_atom_site_aniso_U_13
_atom_site_aniso_U_23
C1 0.0157(5) 0.0173(5) 0.0101(5) 0.0025(4) 0.0006(4) 0.0002(4)
C2 0.0162(5) 0.0159(5) 0.0122(5) 0.0006(4) 0.0019(4) 0.0016(4)
C3 0.0159(5) 0.0168(5) 0.0125(5) -0.0009(4) -0.0002(4) -0.0014(4)
C4 0.0182(5) 0.0177(5) 0.0116(5) 0.0010(4) 0.0004(4) 0.0005(4)
C5 0.0212(5) 0.0171(5) 0.0174(5) -0.0033(4) 0.0007(4) -0.0002(4)
C6 0.0284(6) 0.0224(6) 0.0281(6) -0.0051(5) 0.0028(5) 0.0069(5)
O1 0.0379(5) 0.0290(5) 0.0101(4) -0.0128(4) -0.0056(3) 0.0050(3)
O2 0.0346(5) 0.0240(4) 0.0135(4) -0.0095(4) -0.0058(3) 0.0029(3)
O3 0.0265(4) 0.0195(4) 0.0122(4) -0.0079(3) -0.0014(3) 0.0031(3)

loop_
_atom_type_symbol
_atom_type_description
_atom_type_scat_dispersion_real
_atom_type_scat_dispersion_imag
_atom_type_scat_source
C C 0.0033 0.0016 'International Tables Vol C Tables 4.2.6.8 and 6.1.1.4'
H H 0.0000 0.0000 'International Tables Vol C Tables 4.2.6.8 and 6.1.1.4'
O O 0.0106 0.0060 'International Tables Vol C Tables 4.2.6.8 and 6.1.1.4'

loop_
_geom_angle_atom_site_label_1
_geom_angle_atom_site_label_2
_geom_angle_atom_site_label_3
_geom_angle_site_symmetry_1
_geom_angle_site_symmetry_3
_geom_angle
C3 C1 C2 . . 119.41(9)
C3 C1 C4 . . 115.19(9)
C2 C1 C4 . . 125.38(10)
O3 C2 C3 . 3_575 122.97(10)
O3 C2 C1 . . 118.82(9)
C3 C2 C1 3_575 . 118.21(10)
C2 C3 C1 3_575 . 122.38(10)
C2 C3 H3 3_575 . 118.8
C1 C3 H3 . . 118.8
O2 C4 O1 . . 123.00(9)
O2 C4 C1 . . 120.19(10)
O1 C4 C1 . . 116.81(9)
O3 C5 C6 . . 106.78(9)
O3 C5 H5A . . 110.4
C6 C5 H5A . . 110.4
O3 C5 H5B . . 110.4
C6 C5 H5B . . 110.4
H5A C5 H5B . . 108.6
C5 C6 H6A . . 109.5
C5 C6 H6B . . 109.5
H6A C6 H6B . . 109.5
C5 C6 H6C . . 109.5
H6A C6 H6C . . 109.5
H6B C6 H6C . . 109.5
C4 O1 H1 . . 109.5
C2 O3 C5 . . 118.25(8)

loop_
_geom_bond_atom_site_label_1
_geom_bond_atom_site_label_2
_geom_bond_site_symmetry_2
_geom_bond_distance
C1 C3 . 1.3947(15)
C1 C2 . 1.4056(15)
C1 C4 . 1.4982(14)
C2 O3 . 1.3602(13)
C2 C3 3_575 1.3932(14)
C3 C2 3_575 1.3932(14)
C3 H3 . 0.95
C4 O2 . 1.2257(13)
C4 O1 . 1.3061(14)
C5 O3 . 1.4359(13)
C5 C6 . 1.5059(16)
C5 H5A . 0.99
C5 H5B . 0.99
C6 H6A . 0.98
C6 H6B . 0.98
C6 H6C . 0.98
O1 H1 . 0.84

loop_
_geom_hbond_atom_site_label_D
_geom_hbond_atom_site_label_H
_geom_hbond_atom_site_label_A
_geom_hbond_site_symmetry_A
_geom_hbond_distance_DH
_geom_hbond_distance_HA
_geom_hbond_distance_DA
_geom_hbond_angle_DHA
O1 H1 O2 3_676 0.84 1.80 2.6394(11) 177.4

loop_
_geom_torsion_atom_site_label_1
_geom_torsion_atom_site_label_2
_geom_torsion_atom_site_label_3
_geom_torsion_atom_site_label_4
_geom_torsion_site_symmetry_1
_geom_torsion_site_symmetry_4
_geom_torsion
C3 C1 C2 O3 . . -178.57(10)
C4 C1 C2 O3 . . 3.28(17)
C3 C1 C2 C3 . 3_575 0.63(18)
C4 C1 C2 C3 . 3_575 -177.52(10)
C2 C1 C3 C2 . 3_575 -0.66(18)
C4 C1 C3 C2 . 3_575 177.67(10)
C3 C1 C4 O2 . . -1.74(16)
C2 C1 C4 O2 . . 176.48(11)
C3 C1 C4 O1 . . 178.48(10)
C2 C1 C4 O1 . . -3.30(16)
C3 C2 O3 C5 3_575 . 6.38(16)
C1 C2 O3 C5 . . -174.46(10)
C6 C5 O3 C2 . . -178.11(9)
